data_7053426
loop_
_publ_author_name
'Beeren, Sophie R.'
'Dabb, Serin L.'
'Edwards, Gavin'
'Smith, Matthew K.'
'Willis, Anthony C.'
'Messerle, Barbara A.'

_publ_section_title
;
 Improving intramolecular hydroamination Rh(i) and Ir(i) catalysts through
 targeted ligand modification
;
_journal_issue 6
_journal_name_full 'New Journal of Chemistry'
_journal_page_first 1200
_journal_paper_doi 10.1039/b9nj00759h
_journal_volume 34
_journal_year 2010
_chemical_formula_sum 'C22 H17 Cl Ir N2 O P'
_chemical_formula_weight 584.00
_chemical_name_systematic
;
?
;
_space_group_IT_number 14
_symmetry_cell_setting monoclinic
_symmetry_space_group_name_Hall '-P 2yn'
_symmetry_space_group_name_H-M 'P 1 21/n 1'
_atom_sites_solution_hydrogens geom
_atom_sites_solution_primary direct
_atom_sites_solution_secondary difmap
_audit_creation_method SHELXL-97
_cell_angle_alpha 90.00
_cell_angle_beta 100.13(3)
_cell_angle_gamma 90.00
_cell_formula_units_Z 4
_cell_length_a 8.7900(18)
_cell_length_b 22.900(5)
_cell_length_c 10.496(2)
_cell_measurement_reflns_used 38005
_cell_measurement_temperature 200(2)
_cell_measurement_theta_max 2.91
_cell_measurement_theta_min 27.48
_cell_volume 2079.8(8)
_computing_cell_refinement DENZO-SMN
_computing_data_collection 'Nonius Collect'
_computing_data_reduction 'X -Seed'
_computing_molecular_graphics 'X-Seed / POV-Ray'
_computing_publication_material 'Microsoft Office 2000'
_computing_structure_refinement 'SHELXL-97 (Sheldrick, 1997)'
_computing_structure_solution 'SHELXS-97 (Sheldrick, 1990)'
_diffrn_ambient_temperature 200(2)
_diffrn_measured_fraction_theta_full 0.991
_diffrn_measured_fraction_theta_max 0.991
_diffrn_measurement_device_type CCD
_diffrn_measurement_method ' \f and \w scans with CCD '
_diffrn_radiation_monochromator graphite
_diffrn_radiation_source 'fine-focus sealed tube'
_diffrn_radiation_type MoK\a
_diffrn_radiation_wavelength 0.71073
_diffrn_reflns_av_R_equivalents 0.1068
_diffrn_reflns_av_sigmaI/netI 0.0423
_diffrn_reflns_limit_h_max 11
_diffrn_reflns_limit_h_min -11
_diffrn_reflns_limit_k_max 29
_diffrn_reflns_limit_k_min -29
_diffrn_reflns_limit_l_max 13
_diffrn_reflns_limit_l_min -13
_diffrn_reflns_number 39741
_diffrn_reflns_theta_full 27.61
_diffrn_reflns_theta_max 27.61
_diffrn_reflns_theta_min 2.93
_diffrn_standards_decay_% 0.00
_diffrn_standards_interval_count 0
_diffrn_standards_interval_time 0
_diffrn_standards_number 0
_exptl_absorpt_coefficient_mu 6.640
_exptl_absorpt_correction_T_max 0.615
_exptl_absorpt_correction_T_min 0.119
_exptl_absorpt_correction_type integration
_exptl_absorpt_process_details
;
Gaussian integration (Coppens, 1970)
;
_exptl_crystal_colour yellow
_exptl_crystal_density_diffrn 1.865
_exptl_crystal_density_method 'not measured'
_exptl_crystal_description rod
_exptl_crystal_F_000 1120
_exptl_crystal_size_max 0.68
_exptl_crystal_size_mid 0.15
_exptl_crystal_size_min 0.13
_refine_diff_density_max 0.748
_refine_diff_density_min -0.841
_refine_diff_density_rms 0.107
_refine_ls_extinction_method none
_refine_ls_goodness_of_fit_ref 0.993
_refine_ls_hydrogen_treatment constr
_refine_ls_matrix_type full
_refine_ls_number_parameters 253
_refine_ls_number_reflns 4799
_refine_ls_number_restraints 0
_refine_ls_restrained_S_all 0.993
_refine_ls_R_factor_all 0.0359
_refine_ls_R_factor_gt 0.0256
_refine_ls_shift/su_max 0.002
_refine_ls_shift/su_mean 0.000
_refine_ls_structure_factor_coef Fsqd
_refine_ls_weighting_details 'calc w=1/[\s^2^(Fo^2^)+(0.0256P)^2^+1.8791P] where P=(Fo^2^+2Fc^2^)/3'
_refine_ls_weighting_scheme calc
_refine_ls_wR_factor_gt 0.0600
_refine_ls_wR_factor_ref 0.0651
_reflns_number_gt 4022
_reflns_number_total 4799
_reflns_threshold_expression >2sigma(I)
_cod_data_source_file b9nj00759h.txt
_cod_data_source_block c:new4
_cod_original_cell_volume 2079.8(7)
_cod_original_sg_symbol_H-M P21/n
_cod_database_code 7053426

loop_
_symmetry_equiv_pos_as_xyz
'x, y, z'
'-x+1/2, y+1/2, -z+1/2'
'-x, -y, -z'
'x-1/2, -y-1/2, z-1/2'

loop_
_atom_site_label
_atom_site_type_symbol
_atom_site_fract_x
_atom_site_fract_y
_atom_site_fract_z
_atom_site_U_iso_or_equiv
_atom_site_adp_type
_atom_site_occupancy
_atom_site_symmetry_multiplicity
_atom_site_calc_flag
_atom_site_refinement_flags
Ir1 Ir 0.352869(14) 0.102713(6) 0.983265(13) 0.03132(6) Uani 1 1 d .
Cl1 Cl 0.33035(12) 0.03377(5) 0.81280(10) 0.0484(2) Uani 1 1 d .
P1 P 0.33233(10) 0.16146(4) 1.14662(9) 0.03127(19) Uani 1 1 d .
O1 O 0.5736(4) 0.17437(16) 0.8667(3) 0.0695(10) Uani 1 1 d .
C1 C 0.4852(5) 0.14786(19) 0.9121(4) 0.0428(9) Uani 1 1 d .
N11 N 0.2199(3) 0.04565(13) 1.0752(3) 0.0351(7) Uani 1 1 d .
C11 C 0.2499(4) -0.01088(17) 1.0936(4) 0.0442(9) Uani 1 1 d .
H11 H 0.3262 -0.0317 1.0582 0.053 Uiso 1 1 calc R
N12 N 0.1062(3) 0.05882(14) 1.1435(3) 0.0403(7) Uani 1 1 d .
C12 C 0.1555(5) -0.03534(19) 1.1710(5) 0.0546(11) Uani 1 1 d .
H12 H 0.1533 -0.0749 1.1980 0.066 Uiso 1 1 calc R
C13 C 0.0656(5) 0.00979(19) 1.2006(5) 0.0542(11) Uani 1 1 d .
H13 H -0.0123 0.0070 1.2526 0.065 Uiso 1 1 calc R
C21 C 0.0367(4) 0.11548(17) 1.1453(4) 0.0374(8) Uani 1 1 d .
C22 C -0.1197(4) 0.11741(19) 1.1475(4) 0.0457(10) Uani 1 1 d .
H22 H -0.1784 0.0824 1.1437 0.055 Uiso 1 1 calc R
C23 C -0.1898(5) 0.1709(2) 1.1552(5) 0.0534(11) Uani 1 1 d .
H23 H -0.2970 0.1724 1.1589 0.064 Uiso 1 1 calc R
C24 C -0.1079(5) 0.2214(2) 1.1576(5) 0.0530(11) Uani 1 1 d .
H24 H -0.1579 0.2579 1.1623 0.064 Uiso 1 1 calc R
C25 C 0.0489(4) 0.21937(18) 1.1533(4) 0.0440(9) Uani 1 1 d .
H25 H 0.1051 0.2548 1.1536 0.053 Uiso 1 1 calc R
C26 C 0.1248(4) 0.16673(17) 1.1487(4) 0.0355(8) Uani 1 1 d .
C31 C 0.4002(4) 0.23668(16) 1.1458(4) 0.0361(8) Uani 1 1 d .
C32 C 0.3746(5) 0.26758(18) 1.0308(5) 0.0496(10) Uani 1 1 d .
H32 H 0.3184 0.2499 0.9550 0.059 Uiso 1 1 calc R
C33 C 0.4299(6) 0.32408(19) 1.0248(5) 0.0624(13) Uani 1 1 d .
H33 H 0.4119 0.3450 0.9454 0.075 Uiso 1 1 calc R
C34 C 0.5111(6) 0.3497(2) 1.1349(5) 0.0598(13) Uani 1 1 d .
H34 H 0.5490 0.3884 1.1313 0.072 Uiso 1 1 calc R
C35 C 0.5374(5) 0.31979(19) 1.2488(5) 0.0578(12) Uani 1 1 d .
H35 H 0.5944 0.3377 1.3239 0.069 Uiso 1 1 calc R
C36 C 0.4817(4) 0.26356(18) 1.2560(4) 0.0460(10) Uani 1 1 d .
H36 H 0.4991 0.2433 1.3362 0.055 Uiso 1 1 calc R
C41 C 0.4071(4) 0.13291(16) 1.3071(4) 0.0348(8) Uani 1 1 d .
C42 C 0.5260(5) 0.09219(17) 1.3206(4) 0.0422(9) Uani 1 1 d .
H42 H 0.5682 0.0807 1.2471 0.051 Uiso 1 1 calc R
C43 C 0.5832(5) 0.0684(2) 1.4403(5) 0.0561(11) Uani 1 1 d .
H43 H 0.6654 0.0409 1.4491 0.067 Uiso 1 1 calc R
C44 C 0.5219(6) 0.0842(2) 1.5464(5) 0.0585(12) Uani 1 1 d .
H44 H 0.5611 0.0676 1.6285 0.070 Uiso 1 1 calc R
C45 C 0.4031(6) 0.1243(2) 1.5338(5) 0.0599(12) Uani 1 1 d .
H45 H 0.3608 0.1352 1.6076 0.072 Uiso 1 1 calc R
C46 C 0.3455(5) 0.1485(2) 1.4155(4) 0.0497(10) Uani 1 1 d .
H46 H 0.2633 0.1759 1.4077 0.060 Uiso 1 1 calc R

loop_
_atom_site_aniso_label
_atom_site_aniso_U_11
_atom_site_aniso_U_22
_atom_site_aniso_U_33
_atom_site_aniso_U_23
_atom_site_aniso_U_13
_atom_site_aniso_U_12
Ir1 0.03061(9) 0.03318(9) 0.03078(9) -0.00146(6) 0.00709(6) 0.00033(5)
Cl1 0.0558(6) 0.0489(6) 0.0437(5) -0.0135(5) 0.0175(5) -0.0036(5)
P1 0.0296(4) 0.0327(5) 0.0319(5) -0.0035(4) 0.0067(4) -0.0021(4)
O1 0.072(2) 0.081(2) 0.063(2) 0.0137(19) 0.0295(18) -0.0200(19)
C1 0.044(2) 0.049(2) 0.036(2) -0.0002(18) 0.0081(17) 0.0010(18)
N11 0.0323(15) 0.0356(16) 0.0390(17) -0.0039(14) 0.0109(13) -0.0057(13)
C11 0.043(2) 0.038(2) 0.052(2) 0.0013(19) 0.0078(18) -0.0001(17)
N12 0.0356(16) 0.0408(18) 0.0462(19) 0.0002(15) 0.0124(14) -0.0050(14)
C12 0.057(3) 0.040(2) 0.068(3) 0.009(2) 0.012(2) -0.004(2)
C13 0.049(2) 0.050(3) 0.068(3) 0.008(2) 0.023(2) -0.009(2)
C21 0.0322(18) 0.042(2) 0.039(2) -0.0054(17) 0.0088(16) -0.0016(16)
C22 0.0294(18) 0.055(2) 0.053(3) -0.010(2) 0.0079(17) -0.0032(18)
C23 0.031(2) 0.071(3) 0.058(3) -0.007(2) 0.0081(19) 0.005(2)
C24 0.043(2) 0.054(3) 0.063(3) -0.002(2) 0.013(2) 0.015(2)
C25 0.040(2) 0.042(2) 0.052(3) -0.0041(19) 0.0118(18) 0.0051(17)
C26 0.0300(17) 0.046(2) 0.0314(19) -0.0063(16) 0.0067(14) -0.0018(16)
C31 0.0307(17) 0.0359(19) 0.043(2) -0.0042(17) 0.0109(16) -0.0013(15)
C32 0.062(3) 0.036(2) 0.050(2) -0.0032(19) 0.007(2) -0.0084(19)
C33 0.087(3) 0.040(2) 0.064(3) 0.007(2) 0.023(3) -0.008(2)
C34 0.063(3) 0.038(2) 0.083(4) -0.007(2) 0.025(3) -0.010(2)
C35 0.054(3) 0.046(3) 0.070(3) -0.017(2) 0.002(2) -0.010(2)
C36 0.045(2) 0.043(2) 0.049(2) -0.0077(19) 0.0048(18) -0.0049(18)
C41 0.0348(18) 0.035(2) 0.035(2) -0.0009(16) 0.0055(15) -0.0032(15)
C42 0.043(2) 0.045(2) 0.040(2) 0.0015(18) 0.0101(17) 0.0036(17)
C43 0.058(3) 0.059(3) 0.052(3) 0.010(2) 0.010(2) 0.012(2)
C44 0.067(3) 0.064(3) 0.042(3) 0.011(2) 0.003(2) 0.003(2)
C45 0.071(3) 0.073(3) 0.037(2) -0.004(2) 0.015(2) 0.003(3)
C46 0.053(2) 0.063(3) 0.035(2) -0.002(2) 0.0131(19) 0.011(2)

loop_
_atom_type_symbol
_atom_type_description
_atom_type_scat_dispersion_real
_atom_type_scat_dispersion_imag
_atom_type_scat_source
C C 0.0033 0.0016 'International Tables Vol C Tables 4.2.6.8 and 6.1.1.4'
H H 0.0000 0.0000 'International Tables Vol C Tables 4.2.6.8 and 6.1.1.4'
N N 0.0061 0.0033 'International Tables Vol C Tables 4.2.6.8 and 6.1.1.4'
O O 0.0106 0.0060 'International Tables Vol C Tables 4.2.6.8 and 6.1.1.4'
P P 0.1023 0.0942 'International Tables Vol C Tables 4.2.6.8 and 6.1.1.4'
Cl Cl 0.1484 0.1585 'International Tables Vol C Tables 4.2.6.8 and 6.1.1.4'
Ir Ir -1.4442 7.9887 'International Tables Vol C Tables 4.2.6.8 and 6.1.1.4'

loop_
_exptl_crystal_face_index_h
_exptl_crystal_face_index_k
_exptl_crystal_face_index_l
_exptl_crystal_face_perp_dist
1 0 0 0.360
-1 0 0 0.320
0 1 0 0.060
0 -1 0 0.090
0 0 1 0.040
0 0 -1 0.040
0 2 1 0.041

loop_
_geom_angle_atom_site_label_1
_geom_angle_atom_site_label_2
_geom_angle_atom_site_label_3
_geom_angle
C1 Ir1 N11 174.05(15)
C1 Ir1 P1 96.79(14)
N11 Ir1 P1 83.94(9)
C1 Ir1 Cl1 92.49(13)
N11 Ir1 Cl1 87.29(9)
P1 Ir1 Cl1 169.70(3)
C41 P1 C31 106.19(17)
C41 P1 C26 102.21(17)
C31 P1 C26 105.36(17)
C41 P1 Ir1 115.71(12)
C31 P1 Ir1 119.97(13)
C26 P1 Ir1 105.44(12)
O1 C1 Ir1 176.9(4)
C11 N11 N12 106.5(3)
C11 N11 Ir1 124.2(3)
N12 N11 Ir1 128.6(2)
N11 C11 C12 110.9(4)
C13 N12 N11 108.9(3)
C13 N12 C21 126.9(3)
N11 N12 C21 124.0(3)
C13 C12 C11 104.9(4)
N12 C13 C12 108.6(4)
C22 C21 C26 121.3(4)
C22 C21 N12 117.1(4)
C26 C21 N12 121.5(3)
C21 C22 C23 119.1(4)
C24 C23 C22 121.0(4)
C23 C24 C25 119.8(4)
C26 C25 C24 121.2(4)
C25 C26 C21 117.6(3)
C25 C26 P1 123.1(3)
C21 C26 P1 119.4(3)
C32 C31 C36 118.7(4)
C32 C31 P1 119.0(3)
C36 C31 P1 122.3(3)
C31 C32 C33 120.8(4)
C34 C33 C32 119.5(5)
C35 C34 C33 120.4(4)
C34 C35 C36 120.6(4)
C35 C36 C31 120.0(4)
C46 C41 C42 118.9(4)
C46 C41 P1 122.5(3)
C42 C41 P1 118.6(3)
C43 C42 C41 120.3(4)
C44 C43 C42 120.3(4)
C43 C44 C45 119.9(4)
C44 C45 C46 120.5(4)
C45 C46 C41 120.2(4)

loop_
_geom_bond_atom_site_label_1
_geom_bond_atom_site_label_2
_geom_bond_distance
Ir1 C1 1.812(4)
Ir1 N11 2.098(3)
Ir1 P1 2.2116(10)
Ir1 Cl1 2.3681(10)
P1 C41 1.819(4)
P1 C31 1.823(4)
P1 C26 1.832(4)
O1 C1 1.153(5)
N11 C11 1.328(5)
N11 N12 1.363(4)
C11 C12 1.378(6)
N12 C13 1.349(5)
N12 C21 1.435(5)
C12 C13 1.369(6)
C21 C22 1.380(5)
C21 C26 1.403(5)
C22 C23 1.379(6)
C23 C24 1.360(6)
C24 C25 1.388(6)
C25 C26 1.383(5)
C31 C32 1.383(6)
C31 C36 1.393(5)
C32 C33 1.387(6)
C33 C34 1.377(7)
C34 C35 1.361(7)
C35 C36 1.384(6)
C41 C46 1.389(5)
C41 C42 1.389(5)
C42 C43 1.381(6)
C43 C44 1.368(6)
C44 C45 1.378(7)
C45 C46 1.373(6)
